data_4318817
loop_
_publ_author_name
'Dirk Badura'
'Heinrich Vahrenkamp'

_publ_section_title
;
 Pyrazolylborate-Zinc-Nucleobase-Complexes, 2:1 Preparations and
 Structures of TpCum,MeZn and TpPh,MeZn Complexes
;
_journal_name_full 'Inorganic Chemistry'
_journal_page_first 6013
_journal_page_last 6019
_journal_paper_doi 10.1021/ic020280e
_journal_volume 41
_journal_year 2002
_chemical_formula_sum 'C70 H72 B2 Cl2 N16 O5 Zn2'
_chemical_formula_weight 1440.70
_chemical_name_common TpPh,MeZn-DHU
_chemical_name_systematic
;
Hydrotris(5-methyl-3-phenyl-pyrazol-1-yl)borato-zink-dihydrouraCilat
;
_space_group_IT_number 14
_symmetry_cell_setting monoclinic
_symmetry_space_group_name_Hall '-P 2ybc'
_symmetry_space_group_name_H-M 'P 1 21/c 1'
_atom_sites_solution_hydrogens geom
_atom_sites_solution_primary direct
_atom_sites_solution_secondary difmap
_audit_creation_method SHELXL-97
_cell_angle_alpha 90.00
_cell_angle_beta 104.747(3)
_cell_angle_gamma 90.00
_cell_formula_units_Z 4
_cell_length_a 15.7136(19)
_cell_length_b 17.535(2)
_cell_length_c 25.347(3)
_cell_measurement_temperature 180(2)
_cell_volume 6754.0(14)
_computing_cell_refinement 'Bruker SMART'
_computing_data_collection 'Bruker SMART'
_computing_data_reduction 'Bruker SHELXTL'
_computing_molecular_graphics 'Bruker SHELXTL'
_computing_publication_material 'Bruker SHELXTL'
_computing_structure_refinement 'SHELXL-97 (SheldriCk, 1997)'
_computing_structure_solution 'SHELXS-97 (SheldriCk, 1990)'
_diffrn_ambient_temperature 180(2)
_diffrn_measured_fraction_theta_full 0.970
_diffrn_measured_fraction_theta_max 0.970
_diffrn_measurement_device_type 'CCD area deteCtor'
_diffrn_measurement_method 'phi and omega sCans'
_diffrn_radiation_monochromator graphite
_diffrn_radiation_source 'fine-foCus sealed tube'
_diffrn_radiation_type MoK\a
_diffrn_radiation_wavelength 0.71073
_diffrn_reflns_av_R_equivalents 0.2704
_diffrn_reflns_av_sigmaI/netI 0.3182
_diffrn_reflns_limit_h_max 20
_diffrn_reflns_limit_h_min -20
_diffrn_reflns_limit_k_max 23
_diffrn_reflns_limit_k_min -23
_diffrn_reflns_limit_l_max 33
_diffrn_reflns_limit_l_min -33
_diffrn_reflns_number 61269
_diffrn_reflns_theta_full 28.37
_diffrn_reflns_theta_max 28.37
_diffrn_reflns_theta_min 1.34
_exptl_absorpt_coefficient_mu 0.854
_exptl_absorpt_correction_type SADABS
_exptl_crystal_colour Colourless
_exptl_crystal_density_diffrn 1.417
_exptl_crystal_density_method 'not measured'
_exptl_crystal_description isometriC
_exptl_crystal_F_000 2992
_exptl_crystal_size_max 0.11
_exptl_crystal_size_mid 0.13
_exptl_crystal_size_min 0.3
_refine_diff_density_max 1.311
_refine_diff_density_min -1.216
_refine_diff_density_rms 0.169
_refine_ls_extinction_coef 0.0097(7)
_refine_ls_extinction_expression FC^*^=kFC[1+0.001xFC^2^\l^3^/sin(2\q)]^-1/4^
_refine_ls_extinction_method SHELXL
_refine_ls_goodness_of_fit_ref 1.129
_refine_ls_hydrogen_treatment 'Riding Model'
_refine_ls_matrix_type full
_refine_ls_number_parameters 877
_refine_ls_number_reflns 16404
_refine_ls_number_restraints 0
_refine_ls_restrained_S_all 1.129
_refine_ls_R_factor_all 0.3452
_refine_ls_R_factor_gt 0.1046
_refine_ls_shift/su_max 2.846
_refine_ls_shift/su_mean 0.024
_refine_ls_structure_factor_coef Fsqd
_refine_ls_weighting_details 'CalC w=1/[\s^2^(Fo^2^)+(0.1100P)^2^+0.0000P] where P=(Fo^2^+2FC^2^)/3'
_refine_ls_weighting_scheme calc
_refine_ls_wR_factor_gt 0.2329
_refine_ls_wR_factor_ref 0.3421
_reflns_number_gt 4451
_reflns_number_total 16404
_reflns_threshold_expression >2sigma(I)
_cod_data_source_file ic020280e_4.cif
_cod_data_source_block dhut
_cod_depositor_comments
;
The following automatic conversions were performed:

'_symmetry_cell_setting' value 'Monoclinic' changed to 'monoclinic'
according to the built-in table from CIF Core dictionary named
'cif_core.dic' version 2.4.1 from
2010-06-29.

'_atom_sites_solution_primary' value 'direCt' changed to
'direct' according to the built-in table from CIF Core dictionary
named 'cif_core.dic' version 2.4.1 from
2010-06-29.

'_refine_ls_weighting_scheme' value 'CalC' changed to
'calc' according to the built-in table from CIF Core dictionary named
'cif_core.dic' version 2.4.1 from 2010-06-29.

'_atom_site_calc_flag'
value 'CalC' changed to 'calc' according to the built-in table from
CIF Core dictionary named 'cif_core.dic' version 2.4.1 from
2010-06-29 (72 times).

Automatic conversion script
Id: cif_fix_values 1646 2011-03-28 12:23:43Z adriana 
;
_cod_database_code 4318817

loop_
_symmetry_equiv_pos_as_xyz
'x, y, z'
'-x, y+1/2, -z+1/2'
'-x, -y, -z'
'x, -y-1/2, z-1/2'

loop_
_atom_site_label
_atom_site_type_symbol
_atom_site_fract_x
_atom_site_fract_y
_atom_site_fract_z
_atom_site_U_iso_or_equiv
_atom_site_adp_type
_atom_site_occupancy
_atom_site_symmetry_multiplicity
_atom_site_calc_flag
_atom_site_refinement_flags
_atom_site_disorder_assembly
_atom_site_disorder_group
Zn1 Zn 0.70190(8) 0.49355(7) 0.39935(5) 0.0399(4) Uani 1 1 d . . .
N10 N 0.5758(5) 0.5357(4) 0.3674(3) 0.041(2) Uani 1 1 d . . .
N11 N 0.6630(5) 0.4684(5) 0.4689(3) 0.041(2) Uani 1 1 d . . .
N12 N 0.6715(5) 0.3901(4) 0.3636(3) 0.039(2) Uani 1 1 d . . .
N3 N 0.8109(5) 0.5406(5) 0.3994(3) 0.040(2) Uani 1 1 d . . .
C2 C 0.8894(6) 0.5196(6) 0.4389(4) 0.040(2) Uani 1 1 d . . .
O2 O 0.8865(5) 0.4636(4) 0.4666(3) 0.0477(19) Uani 1 1 d . . .
N1 N 0.9606(6) 0.5642(5) 0.4426(3) 0.050(2) Uani 1 1 d . . .
H1A H 1.0106 0.5498 0.4648 0.060 Uiso 1 1 calc R . .
C6 C 0.9597(7) 0.6335(6) 0.4128(5) 0.054(3) Uani 1 1 d . . .
H6A H 1.0203 0.6473 0.4115 0.065 Uiso 1 1 calc R . .
H6B H 0.9353 0.6756 0.4304 0.065 Uiso 1 1 calc R . .
C5 C 0.9017(7) 0.6195(6) 0.3546(4) 0.049(3) Uani 1 1 d . . .
H5A H 0.8925 0.6682 0.3341 0.059 Uiso 1 1 calc R . .
H5B H 0.9317 0.5836 0.3351 0.059 Uiso 1 1 calc R . .
C4 C 0.8150(7) 0.5873(6) 0.3571(5) 0.045(3) Uani 1 1 d . . .
O4 O 0.7490(5) 0.5990(4) 0.3198(3) 0.0506(19) Uani 1 1 d . . .
N13 N 0.5141(5) 0.4796(4) 0.3647(3) 0.038(2) Uani 1 1 d . . .
C10 C 0.5350(7) 0.5938(6) 0.3353(4) 0.041(3) Uani 1 1 d . . .
C11 C 0.4481(7) 0.5715(6) 0.3113(4) 0.041(3) Uani 1 1 d . . .
H11A H 0.4047 0.6001 0.2861 0.049 Uiso 1 1 calc R . .
C12 C 0.4384(7) 0.5015(6) 0.3311(4) 0.040(2) Uani 1 1 d . . .
C13 C 0.3552(7) 0.4527(6) 0.3189(4) 0.054(3) Uani 1 1 d . . .
H13A H 0.3675 0.4044 0.3389 0.081 Uiso 1 1 calc R . .
H13B H 0.3362 0.4423 0.2797 0.081 Uiso 1 1 calc R . .
H13C H 0.3085 0.4800 0.3303 0.081 Uiso 1 1 calc R . .
C14 C 0.5783(7) 0.6669(6) 0.3328(5) 0.045(3) Uani 1 1 d . . .
C15 C 0.6385(7) 0.6980(6) 0.3778(4) 0.048(3) Uani 1 1 d . . .
H15A H 0.6539 0.6702 0.4111 0.057 Uiso 1 1 calc R . .
C16 C 0.6758(7) 0.7676(6) 0.3749(5) 0.053(3) Uani 1 1 d . . .
H16A H 0.7180 0.7873 0.4056 0.064 Uiso 1 1 calc R . .
C17 C 0.6519(8) 0.8094(6) 0.3268(6) 0.058(3) Uani 1 1 d . . .
H17A H 0.6765 0.8586 0.3250 0.070 Uiso 1 1 calc R . .
C18 C 0.5927(8) 0.7798(6) 0.2818(5) 0.059(3) Uani 1 1 d . . .
H18A H 0.5786 0.8074 0.2484 0.071 Uiso 1 1 calc R . .
C19 C 0.5545(7) 0.7114(6) 0.2850(4) 0.046(3) Uani 1 1 d . . .
H19A H 0.5109 0.6930 0.2545 0.055 Uiso 1 1 calc R . .
N14 N 0.5852(6) 0.4292(5) 0.4593(4) 0.047(2) Uani 1 1 d . . .
C20 C 0.6910(7) 0.4780(6) 0.5238(4) 0.045(3) Uani 1 1 d . . .
C21 C 0.6311(8) 0.4427(6) 0.5484(4) 0.050(3) Uani 1 1 d . . .
H21A H 0.6348 0.4399 0.5863 0.060 Uiso 1 1 calc R . .
C22 C 0.5656(8) 0.4129(6) 0.5067(5) 0.050(3) Uani 1 1 d . . .
C23 C 0.4851(7) 0.3694(7) 0.5092(5) 0.060(3) Uani 1 1 d . . .
H23A H 0.4521 0.3556 0.4722 0.089 Uiso 1 1 calc R . .
H23B H 0.4482 0.4010 0.5263 0.089 Uiso 1 1 calc R . .
H23C H 0.5023 0.3229 0.5308 0.089 Uiso 1 1 calc R . .
C24 C 0.7719(7) 0.5183(6) 0.5494(4) 0.043(3) Uani 1 1 d . . .
C25 C 0.7965(8) 0.5833(6) 0.5253(4) 0.049(3) Uani 1 1 d . . .
H25A H 0.7584 0.6039 0.4932 0.059 Uiso 1 1 calc R . .
C26 C 0.8766(8) 0.6178(7) 0.5483(5) 0.061(3) Uani 1 1 d . . .
H26A H 0.8950 0.6610 0.5314 0.073 Uiso 1 1 calc R . .
C27 C 0.9309(8) 0.5879(9) 0.5974(6) 0.071(4) Uani 1 1 d . . .
H27A H 0.9857 0.6116 0.6135 0.085 Uiso 1 1 calc R . .
C28 C 0.9061(8) 0.5267(7) 0.6213(5) 0.062(3) Uani 1 1 d . . .
H28A H 0.9431 0.5083 0.6545 0.075 Uiso 1 1 calc R . .
C29 C 0.8270(8) 0.4895(6) 0.5982(4) 0.051(3) Uani 1 1 d . . .
H29A H 0.8105 0.4454 0.6151 0.061 Uiso 1 1 calc R . .
N15 N 0.5975(5) 0.3570(4) 0.3749(3) 0.039(2) Uani 1 1 d . . .
C30 C 0.7105(7) 0.3335(6) 0.3419(4) 0.041(3) Uani 1 1 d . . .
C31 C 0.6632(7) 0.2663(6) 0.3396(4) 0.047(3) Uani 1 1 d . . .
H31A H 0.6763 0.2183 0.3262 0.057 Uiso 1 1 calc R . .
C32 C 0.5940(8) 0.2833(6) 0.3606(4) 0.047(3) Uani 1 1 d . . .
C33 C 0.5197(8) 0.2313(6) 0.3684(5) 0.061(3) Uani 1 1 d . . .
H33A H 0.4797 0.2607 0.3846 0.091 Uiso 1 1 calc R . .
H33B H 0.5448 0.1890 0.3926 0.091 Uiso 1 1 calc R . .
H33C H 0.4871 0.2112 0.3330 0.091 Uiso 1 1 calc R . .
C34 C 0.7854(7) 0.3480(6) 0.3196(4) 0.042(3) Uani 1 1 d . . .
C35 C 0.7940(7) 0.4182(6) 0.2943(4) 0.051(3) Uani 1 1 d . . .
H35A H 0.7528 0.4576 0.2949 0.062 Uiso 1 1 calc R . .
C36 C 0.8612(8) 0.4319(7) 0.2683(4) 0.057(3) Uani 1 1 d . . .
H36A H 0.8655 0.4796 0.2514 0.069 Uiso 1 1 calc R . .
C37 C 0.9212(7) 0.3742(8) 0.2681(5) 0.060(3) Uani 1 1 d . . .
H37A H 0.9676 0.3818 0.2508 0.072 Uiso 1 1 calc R . .
C38 C 0.9134(8) 0.3053(8) 0.2931(5) 0.063(3) Uani 1 1 d . . .
H38A H 0.9550 0.2662 0.2926 0.076 Uiso 1 1 calc R . .
C39 C 0.8474(7) 0.2914(7) 0.3188(5) 0.058(3) Uani 1 1 d . . .
H39A H 0.8442 0.2436 0.3359 0.069 Uiso 1 1 calc R . .
B1 B 0.5374(8) 0.4077(6) 0.3994(5) 0.041(3) Uani 1 1 d . . .
H1B H 0.4822 0.3792 0.3992 0.049 Uiso 1 1 calc R . .
Zn2 Zn -0.24229(8) 0.48308(7) 0.08270(5) 0.0418(4) Uani 1 1 d . . .
N110 N -0.3436(5) 0.4278(4) 0.0304(3) 0.037(2) Uani 1 1 d . . .
N111 N -0.2035(5) 0.3800(5) 0.1186(3) 0.041(2) Uani 1 1 d . . .
N112 N -0.3168(5) 0.5160(5) 0.1335(3) 0.043(2) Uani 1 1 d . . .
N103 N -0.1608(6) 0.5600(5) 0.0735(4) 0.055(3) Uani 1 1 d . . .
C104 C -0.1733(9) 0.6072(8) 0.0285(6) 0.065(4) Uani 1 1 d . . .
O104 O -0.2357(6) 0.5964(5) -0.0097(4) 0.068(2) Uani 1 1 d . . .
C105 C -0.1109(8) 0.6651(7) 0.0286(5) 0.061(3) Uani 1 1 d . . .
H10A H -0.0973 0.6632 -0.0074 0.074 Uiso 1 1 calc R . .
H10B H -0.1411 0.7143 0.0302 0.074 Uiso 1 1 calc R . .
C106 C -0.0296(10) 0.6689(11) 0.0681(7) 0.114(6) Uani 1 1 d . . .
H10B H -0.0064 0.7216 0.0700 0.137 Uiso 1 1 calc R . .
H10C H 0.0133 0.6347 0.0574 0.137 Uiso 1 1 calc R . .
N101 N -0.0404(9) 0.6460(10) 0.1222(7) 0.151(7) Uani 1 1 d . . .
H10A H -0.0141 0.6704 0.1522 0.181 Uiso 1 1 calc R . .
C102 C -0.0987(8) 0.5787(8) 0.1224(6) 0.065(4) Uani 1 1 d . . .
O102 O -0.0954(6) 0.5425(6) 0.1645(4) 0.087(3) Uani 1 1 d . . .
N113 N -0.3988(6) 0.3959(5) 0.0594(3) 0.043(2) Uani 1 1 d . . .
C110 C -0.3916(7) 0.4290(6) -0.0219(4) 0.043(3) Uani 1 1 d . . .
C111 C -0.4759(7) 0.4042(6) -0.0261(5) 0.047(3) Uani 1 1 d . . .
H11B H -0.5228 0.4018 -0.0583 0.057 Uiso 1 1 calc R . .
C112 C -0.4788(7) 0.3833(6) 0.0260(5) 0.045(3) Uani 1 1 d . . .
C113 C -0.5530(7) 0.3495(6) 0.0449(4) 0.056(3) Uani 1 1 d . . .
H11C H -0.5342 0.3410 0.0844 0.084 Uiso 1 1 calc R . .
H11D H -0.5703 0.3009 0.0263 0.084 Uiso 1 1 calc R . .
H11E H -0.6032 0.3846 0.0366 0.084 Uiso 1 1 calc R . .
C114 C -0.3504(7) 0.4444(5) -0.0668(4) 0.039(2) Uani 1 1 d . . .
C115 C -0.2625(7) 0.4244(5) -0.0631(5) 0.045(3) Uani 1 1 d . . .
H11F H -0.2266 0.4061 -0.0295 0.054 Uiso 1 1 calc R . .
C116 C -0.2281(7) 0.4307(6) -0.1067(4) 0.052(3) Uani 1 1 d . . .
H11G H -0.1682 0.4178 -0.1030 0.062 Uiso 1 1 calc R . .
C117 C -0.2789(9) 0.4557(6) -0.1567(5) 0.058(3) Uani 1 1 d . . .
H11H H -0.2545 0.4592 -0.1873 0.069 Uiso 1 1 calc R . .
C118 C -0.3644(8) 0.4752(6) -0.1612(5) 0.056(3) Uani 1 1 d . . .
H11I H -0.3996 0.4925 -0.1953 0.068 Uiso 1 1 calc R . .
C119 C -0.4005(7) 0.4701(6) -0.1173(4) 0.048(3) Uani 1 1 d . . .
H11J H -0.4602 0.4843 -0.1214 0.057 Uiso 1 1 calc R . .
N114 N -0.2715(6) 0.3420(5) 0.1320(3) 0.044(2) Uani 1 1 d . . .
C120 C -0.1350(7) 0.3329(6) 0.1317(4) 0.040(2) Uani 1 1 d . . .
C121 C -0.1573(8) 0.2646(6) 0.1525(4) 0.049(3) Uani 1 1 d . . .
H12A H -0.1206 0.2216 0.1644 0.059 Uiso 1 1 calc R . .
C122 C -0.2428(7) 0.2733(6) 0.1519(4) 0.044(3) Uani 1 1 d . . .
C123 C -0.3010(7) 0.2185(6) 0.1713(4) 0.055(3) Uani 1 1 d . . .
H12B H -0.3601 0.2404 0.1653 0.083 Uiso 1 1 calc R . .
H12C H -0.2770 0.2087 0.2104 0.083 Uiso 1 1 calc R . .
H12D H -0.3043 0.1706 0.1511 0.083 Uiso 1 1 calc R . .
C124 C -0.0473(7) 0.3536(6) 0.1233(4) 0.042(3) Uani 1 1 d . . .
C125 C 0.0277(7) 0.3219(7) 0.1564(5) 0.058(3) Uani 1 1 d . . .
H12E H 0.0238 0.2882 0.1851 0.069 Uiso 1 1 calc R . .
C126 C 0.1075(8) 0.3395(7) 0.1476(5) 0.055(3) Uani 1 1 d . . .
H12F H 0.1583 0.3157 0.1700 0.066 Uiso 1 1 calc R . .
C127 C 0.1187(8) 0.3896(6) 0.1083(5) 0.056(3) Uani 1 1 d . . .
H12G H 0.1755 0.4015 0.1041 0.067 Uiso 1 1 calc R . .
C128 C 0.0425(7) 0.4224(7) 0.0746(5) 0.059(3) Uani 1 1 d . . .
H12H H 0.0478 0.4577 0.0472 0.071 Uiso 1 1 calc R . .
C129 C -0.0396(8) 0.4042(6) 0.0808(5) 0.053(3) Uani 1 1 d . . .
H12I H -0.0908 0.4252 0.0568 0.064 Uiso 1 1 calc R . .
N115 N -0.3584(5) 0.4554(4) 0.1517(3) 0.0354(19) Uani 1 1 d . . .
C130 C -0.3225(7) 0.5764(6) 0.1677(4) 0.042(3) Uani 1 1 d . . .
C131 C -0.3643(6) 0.5521(6) 0.2060(4) 0.041(3) Uani 1 1 d . . .
H13D H -0.3762 0.5821 0.2345 0.050 Uiso 1 1 calc R . .
C132 C -0.3859(7) 0.4762(6) 0.1958(4) 0.044(3) Uani 1 1 d . . .
C133 C -0.4306(7) 0.4224(6) 0.2243(4) 0.046(3) Uani 1 1 d . . .
H13E H -0.4361 0.3727 0.2060 0.068 Uiso 1 1 calc R . .
H13F H -0.4893 0.4419 0.2237 0.068 Uiso 1 1 calc R . .
H13G H -0.3962 0.4167 0.2622 0.068 Uiso 1 1 calc R . .
C134 C -0.2899(7) 0.6520(6) 0.1580(4) 0.042(3) Uani 1 1 d . . .
C135 C -0.2975(7) 0.6795(6) 0.1065(4) 0.046(3) Uani 1 1 d . . .
H13H H -0.3230 0.6483 0.0759 0.055 Uiso 1 1 calc R . .
C136 C -0.2685(7) 0.7518(6) 0.0985(5) 0.054(3) Uani 1 1 d . . .
H13I H -0.2721 0.7693 0.0625 0.064 Uiso 1 1 calc R . .
C137 C -0.2346(8) 0.7986(6) 0.1423(5) 0.060(3) Uani 1 1 d . . .
H13J H -0.2171 0.8492 0.1367 0.072 Uiso 1 1 calc R . .
C138 C -0.2259(8) 0.7709(6) 0.1953(5) 0.061(3) Uani 1 1 d . . .
H13K H -0.2003 0.8022 0.2258 0.073 Uiso 1 1 calc R . .
C139 C -0.2540(7) 0.6996(6) 0.2033(4) 0.053(3) Uani 1 1 d . . .
H13L H -0.2495 0.6816 0.2393 0.063 Uiso 1 1 calc R . .
B101 B -0.3630(8) 0.3787(7) 0.1211(5) 0.042(3) Uani 1 1 d . . .
H1C H -0.4042 0.3434 0.1333 0.050 Uiso 1 1 calc R . .
C40 C 0.2051(9) 0.8083(8) 0.0071(7) 0.104(5) Uani 1 1 d . . .
H40A H 0.2256 0.8385 0.0410 0.125 Uiso 1 1 calc R . .
H40B H 0.1834 0.8447 -0.0232 0.125 Uiso 1 1 calc R . .
Cl1 Cl 0.2969(3) 0.7581(2) -0.00516(19) 0.1109(15) Uani 1 1 d . . .
Cl2 Cl 0.1221(3) 0.7543(3) 0.0132(2) 0.1301(18) Uani 1 1 d . . .
C41 C 0.1115(9) 0.5455(12) 0.2434(6) 0.134(8) Uani 1 1 d . . .
H41A H 0.1635 0.5783 0.2546 0.201 Uiso 1 1 calc R . .
H41B H 0.0995 0.5353 0.2042 0.201 Uiso 1 1 calc R . .
H41C H 0.1222 0.4973 0.2635 0.201 Uiso 1 1 calc R . .
O1 O 0.0356(8) 0.5839(9) 0.2551(5) 0.130(4) Uani 1 1 d . . .
H1 H 0.0071 0.6068 0.2270 0.195 Uiso 1 1 calc R . .

loop_
_atom_site_aniso_label
_atom_site_aniso_U_11
_atom_site_aniso_U_22
_atom_site_aniso_U_33
_atom_site_aniso_U_23
_atom_site_aniso_U_13
_atom_site_aniso_U_12
Zn1 0.0376(7) 0.0466(8) 0.0353(7) 0.0018(5) 0.0088(5) -0.0015(6)
N10 0.043(5) 0.031(5) 0.051(6) 0.001(4) 0.014(4) -0.001(4)
N11 0.034(5) 0.045(5) 0.043(5) -0.005(4) 0.010(4) -0.002(4)
N12 0.045(5) 0.041(5) 0.031(5) 0.002(4) 0.010(4) -0.005(4)
N3 0.049(6) 0.041(5) 0.036(5) 0.001(4) 0.022(4) -0.003(4)
C2 0.027(6) 0.041(6) 0.055(7) -0.006(5) 0.015(5) -0.003(5)
O2 0.053(5) 0.038(4) 0.049(5) 0.011(4) 0.008(4) 0.002(4)
N1 0.039(5) 0.051(6) 0.052(6) 0.014(5) -0.003(4) 0.002(4)
C6 0.045(7) 0.054(7) 0.061(8) 0.011(6) 0.007(6) -0.012(6)
C5 0.049(7) 0.051(7) 0.049(7) 0.006(5) 0.013(6) -0.001(5)
C4 0.043(7) 0.045(7) 0.047(7) -0.008(5) 0.014(6) -0.001(5)
O4 0.043(5) 0.058(5) 0.051(5) 0.002(4) 0.012(4) 0.006(4)
N13 0.034(5) 0.044(5) 0.037(5) 0.002(4) 0.009(4) 0.002(4)
C10 0.045(7) 0.043(7) 0.038(6) 0.001(5) 0.018(5) 0.012(5)
C11 0.045(7) 0.036(6) 0.044(6) -0.003(5) 0.014(5) 0.011(5)
C12 0.039(6) 0.042(6) 0.039(6) -0.007(5) 0.011(5) -0.005(5)
C13 0.046(7) 0.053(7) 0.058(8) -0.008(6) 0.002(6) 0.005(6)
C14 0.039(6) 0.037(6) 0.064(8) 0.002(6) 0.023(6) -0.001(5)
C15 0.052(7) 0.048(7) 0.047(7) -0.002(5) 0.020(6) 0.009(6)
C16 0.050(7) 0.040(7) 0.069(9) -0.005(6) 0.017(6) -0.001(6)
C17 0.055(8) 0.037(7) 0.091(10) 0.004(7) 0.035(7) 0.003(6)
C18 0.081(10) 0.040(7) 0.067(9) 0.007(6) 0.038(8) 0.003(7)
C19 0.043(7) 0.043(7) 0.050(7) 0.001(5) 0.011(6) 0.009(5)
N14 0.045(6) 0.048(6) 0.048(6) 0.008(4) 0.012(5) -0.004(4)
C20 0.059(7) 0.046(7) 0.031(6) 0.005(5) 0.015(5) 0.007(6)
C21 0.068(8) 0.056(7) 0.032(6) 0.006(5) 0.022(6) 0.008(6)
C22 0.074(9) 0.035(6) 0.043(7) 0.009(5) 0.022(7) 0.008(6)
C23 0.067(9) 0.065(8) 0.055(8) 0.005(6) 0.030(7) -0.013(6)
C24 0.043(6) 0.052(7) 0.035(6) -0.004(5) 0.012(5) 0.000(5)
C25 0.059(8) 0.052(7) 0.038(7) -0.005(5) 0.013(6) 0.006(6)
C26 0.070(9) 0.048(7) 0.067(9) -0.015(6) 0.022(8) -0.004(7)
C27 0.050(8) 0.089(11) 0.066(9) -0.030(8) 0.003(7) 0.011(8)
C28 0.056(8) 0.062(9) 0.066(9) -0.005(7) 0.009(7) 0.021(7)
C29 0.061(8) 0.059(7) 0.030(6) -0.002(5) 0.010(6) 0.016(6)
N15 0.039(5) 0.030(5) 0.046(5) 0.001(4) 0.009(4) -0.003(4)
C30 0.047(7) 0.033(6) 0.043(6) 0.006(5) 0.014(5) 0.016(5)
C31 0.061(8) 0.036(6) 0.047(7) 0.008(5) 0.018(6) 0.006(6)
C32 0.058(8) 0.040(7) 0.040(7) 0.001(5) 0.007(6) -0.004(6)
C33 0.081(9) 0.051(7) 0.051(7) -0.004(6) 0.018(7) -0.014(7)
C34 0.046(7) 0.038(6) 0.040(6) -0.005(5) 0.008(5) -0.005(5)
C35 0.061(8) 0.049(7) 0.041(7) -0.007(5) 0.009(6) 0.011(6)
C36 0.066(8) 0.071(9) 0.041(7) -0.012(6) 0.023(6) -0.013(7)
C37 0.041(7) 0.086(10) 0.055(8) -0.022(7) 0.015(6) 0.002(7)
C38 0.070(9) 0.071(9) 0.049(8) -0.005(7) 0.014(7) 0.017(7)
C39 0.051(8) 0.066(8) 0.057(8) -0.006(6) 0.015(6) 0.007(6)
B1 0.037(7) 0.030(6) 0.059(9) 0.006(6) 0.018(6) -0.010(5)
Zn2 0.0381(7) 0.0494(8) 0.0390(7) 0.0007(6) 0.0119(6) -0.0040(6)
N110 0.036(5) 0.041(5) 0.037(5) 0.007(4) 0.016(4) -0.001(4)
N111 0.028(5) 0.052(6) 0.042(5) -0.002(4) 0.008(4) -0.004(4)
N112 0.035(5) 0.043(5) 0.048(5) 0.006(4) 0.004(4) -0.007(4)
N103 0.048(6) 0.044(6) 0.078(7) 0.018(5) 0.024(6) 0.007(5)
C104 0.061(9) 0.071(9) 0.069(10) 0.004(8) 0.026(8) -0.005(7)
O104 0.069(6) 0.064(6) 0.069(6) -0.002(5) 0.010(5) -0.005(5)
C105 0.073(9) 0.050(8) 0.071(9) 0.001(6) 0.036(8) 0.002(7)
C106 0.067(11) 0.161(17) 0.106(14) 0.040(12) 0.007(10) -0.050(11)
N101 0.116(13) 0.207(17) 0.139(14) -0.053(13) 0.050(11) -0.104(12)
C102 0.047(8) 0.076(10) 0.071(10) -0.024(8) 0.012(7) -0.020(7)
O102 0.086(7) 0.112(8) 0.065(6) 0.030(6) 0.022(5) -0.004(6)
N113 0.043(6) 0.046(5) 0.043(5) -0.004(4) 0.014(5) -0.005(4)
C110 0.047(7) 0.049(7) 0.034(6) -0.004(5) 0.011(5) -0.001(5)
C111 0.052(7) 0.039(6) 0.049(7) -0.003(5) 0.011(6) 0.011(5)
C112 0.042(7) 0.038(6) 0.058(8) -0.008(5) 0.018(6) -0.005(5)
C113 0.049(7) 0.061(8) 0.056(8) -0.005(6) 0.012(6) -0.009(6)
C114 0.047(7) 0.038(6) 0.034(6) 0.002(5) 0.011(5) 0.005(5)
C115 0.041(7) 0.038(6) 0.057(7) 0.004(5) 0.014(6) -0.001(5)
C116 0.047(7) 0.064(8) 0.045(7) -0.002(6) 0.013(6) 0.003(6)
C117 0.076(9) 0.055(8) 0.048(8) -0.013(6) 0.026(7) -0.005(7)
C118 0.060(8) 0.064(8) 0.039(7) 0.007(6) 0.001(6) -0.004(6)
C119 0.046(7) 0.055(7) 0.038(6) 0.007(5) 0.003(5) 0.008(5)
N114 0.044(6) 0.046(6) 0.047(6) -0.002(4) 0.019(4) -0.021(4)
C120 0.034(6) 0.040(6) 0.045(6) -0.005(5) 0.007(5) -0.002(5)
C121 0.061(8) 0.036(6) 0.057(7) 0.003(5) 0.027(6) -0.003(5)
C122 0.053(7) 0.038(6) 0.044(7) 0.001(5) 0.017(6) -0.009(5)
C123 0.055(8) 0.058(7) 0.050(7) 0.009(6) 0.010(6) -0.004(6)
C124 0.037(6) 0.043(6) 0.041(6) 0.000(5) 0.001(5) 0.006(5)
C125 0.045(7) 0.059(8) 0.066(8) -0.005(6) 0.009(6) 0.013(6)
C126 0.045(7) 0.070(8) 0.047(7) 0.002(6) 0.007(6) -0.001(6)
C127 0.043(7) 0.058(8) 0.072(9) -0.013(7) 0.022(7) -0.002(6)
C128 0.042(7) 0.063(8) 0.080(9) 0.013(7) 0.028(7) -0.003(6)
C129 0.059(8) 0.044(7) 0.055(8) 0.001(6) 0.012(6) 0.001(6)
N115 0.039(5) 0.035(5) 0.034(5) 0.001(4) 0.013(4) -0.003(4)
C130 0.040(6) 0.052(7) 0.034(6) -0.004(5) 0.013(5) 0.000(5)
C131 0.044(6) 0.043(6) 0.035(6) 0.000(5) 0.007(5) -0.002(5)
C132 0.037(6) 0.059(7) 0.037(6) 0.009(5) 0.012(5) 0.000(5)
C133 0.046(7) 0.056(7) 0.039(6) 0.006(5) 0.018(5) 0.001(5)
C134 0.044(7) 0.035(6) 0.049(7) 0.003(5) 0.013(5) 0.002(5)
C135 0.048(7) 0.048(7) 0.045(7) -0.007(5) 0.019(6) -0.003(5)
C136 0.057(8) 0.052(8) 0.056(8) 0.007(6) 0.025(6) -0.002(6)
C137 0.087(10) 0.033(7) 0.069(9) 0.008(6) 0.036(8) 0.008(6)
C138 0.079(9) 0.042(7) 0.059(8) -0.010(6) 0.011(7) -0.009(6)
C139 0.064(8) 0.055(8) 0.039(7) -0.001(6) 0.012(6) 0.011(6)
B101 0.044(8) 0.047(8) 0.037(7) 0.008(6) 0.012(6) -0.004(6)
C40 0.072(11) 0.086(11) 0.153(16) -0.026(10) 0.025(10) 0.015(9)
Cl1 0.122(4) 0.094(3) 0.123(4) -0.008(3) 0.043(3) -0.007(3)
Cl2 0.102(4) 0.120(4) 0.168(5) 0.039(3) 0.033(3) -0.001(3)
C41 0.038(9) 0.30(3) 0.075(11) 0.028(13) 0.025(8) 0.034(12)
O1 0.110(10) 0.189(13) 0.085(9) -0.014(8) 0.012(7) -0.012(9)

loop_
_atom_type_symbol
_atom_type_description
_atom_type_scat_dispersion_real
_atom_type_scat_dispersion_imag
_atom_type_scat_source
C C 0.0033 0.0016 'International Tables Vol C Tables 4.2.6.8 and 6.1.1.4'
H H 0.0000 0.0000 'International Tables Vol C Tables 4.2.6.8 and 6.1.1.4'
B B 0.0013 0.0007 'International Tables Vol C Tables 4.2.6.8 and 6.1.1.4'
N N 0.0061 0.0033 'International Tables Vol C Tables 4.2.6.8 and 6.1.1.4'
O O 0.0106 0.0060 'International Tables Vol C Tables 4.2.6.8 and 6.1.1.4'
Cl Cl 0.1484 0.1585 'International Tables Vol C Tables 4.2.6.8 and 6.1.1.4'
Zn Zn 0.2839 1.4301 'International Tables Vol C Tables 4.2.6.8 and 6.1.1.4'

loop_
_geom_angle_atom_site_label_1
_geom_angle_atom_site_label_2
_geom_angle_atom_site_label_3
_geom_angle
_geom_angle_site_symmetry_1
_geom_angle_site_symmetry_3
_geom_angle_publ_flag
N3 Zn1 N12 119.9(3) . . ?
N3 Zn1 N11 123.9(3) . . ?
N12 Zn1 N11 95.9(3) . . ?
N3 Zn1 N10 128.1(3) . . ?
N12 Zn1 N10 93.0(3) . . ?
N11 Zn1 N10 87.0(3) . . ?
C10 N10 N13 106.8(8) . . ?
C10 N10 Zn1 139.2(7) . . ?
N13 N10 Zn1 111.0(6) . . ?
C20 N11 N14 106.7(8) . . ?
C20 N11 Zn1 139.7(7) . . ?
N14 N11 Zn1 113.7(6) . . ?
C30 N12 N15 105.4(8) . . ?
C30 N12 Zn1 139.2(7) . . ?
N15 N12 Zn1 113.2(6) . . ?
C4 N3 C2 120.0(9) . . ?
C4 N3 Zn1 118.9(7) . . ?
C2 N3 Zn1 120.5(6) . . ?
O2 C2 N1 125.5(10) . . ?
O2 C2 N3 117.4(9) . . ?
N1 C2 N3 117.1(9) . . ?
C2 N1 C6 124.0(9) . . ?
N1 C6 C5 107.2(9) . . ?
C4 C5 C6 110.1(9) . . ?
O4 C4 N3 120.3(10) . . ?
O4 C4 C5 120.4(10) . . ?
N3 C4 C5 119.3(10) . . ?
C12 N13 N10 109.3(8) . . ?
C12 N13 B1 130.6(9) . . ?
N10 N13 B1 120.0(8) . . ?
N10 C10 C11 108.0(9) . . ?
N10 C10 C14 122.0(10) . . ?
C11 C10 C14 129.8(10) . . ?
C12 C11 C10 106.4(9) . . ?
N13 C12 C11 109.5(9) . . ?
N13 C12 C13 123.2(9) . . ?
C11 C12 C13 127.3(10) . . ?
C15 C14 C19 117.5(10) . . ?
C15 C14 C10 122.4(10) . . ?
C19 C14 C10 119.9(10) . . ?
C16 C15 C14 121.2(11) . . ?
C15 C16 C17 119.7(11) . . ?
C18 C17 C16 120.1(11) . . ?
C19 C18 C17 120.1(12) . . ?
C18 C19 C14 121.2(11) . . ?
C22 N14 N11 110.1(9) . . ?
C22 N14 B1 131.0(9) . . ?
N11 N14 B1 118.8(8) . . ?
N11 C20 C21 108.8(10) . . ?
N11 C20 C24 122.4(9) . . ?
C21 C20 C24 128.8(10) . . ?
C22 C21 C20 106.4(9) . . ?
N14 C22 C21 108.0(10) . . ?
N14 C22 C23 122.4(11) . . ?
C21 C22 C23 129.6(10) . . ?
C25 C24 C29 120.0(10) . . ?
C25 C24 C20 120.6(10) . . ?
C29 C24 C20 119.3(10) . . ?
C26 C25 C24 119.8(11) . . ?
C25 C26 C27 119.1(12) . . ?
C28 C27 C26 121.0(13) . . ?
C27 C28 C29 121.1(12) . . ?
C28 C29 C24 118.9(11) . . ?
C32 N15 N12 109.0(8) . . ?
C32 N15 B1 132.8(9) . . ?
N12 N15 B1 118.2(7) . . ?
N12 C30 C31 110.2(9) . . ?
N12 C30 C34 121.7(9) . . ?
C31 C30 C34 127.7(9) . . ?
C32 C31 C30 105.7(9) . . ?
N15 C32 C31 109.6(10) . . ?
N15 C32 C33 121.2(10) . . ?
C31 C32 C33 129.1(10) . . ?
C39 C34 C35 117.8(10) . . ?
C39 C34 C30 121.3(10) . . ?
C35 C34 C30 120.8(9) . . ?
C36 C35 C34 122.4(10) . . ?
C37 C36 C35 118.2(12) . . ?
C38 C37 C36 119.7(12) . . ?
C39 C38 C37 122.4(12) . . ?
C38 C39 C34 119.6(12) . . ?
N13 B1 N15 109.0(8) . . ?
N13 B1 N14 110.3(8) . . ?
N15 B1 N14 109.8(9) . . ?
N103 Zn2 N112 112.8(4) . . ?
N103 Zn2 N110 133.8(4) . . ?
N112 Zn2 N110 93.8(3) . . ?
N103 Zn2 N111 123.0(4) . . ?
N112 Zn2 N111 97.1(3) . . ?
N110 Zn2 N111 87.9(3) . . ?
C110 N110 N113 105.0(8) . . ?
C110 N110 Zn2 141.3(7) . . ?
N113 N110 Zn2 109.7(6) . . ?
C120 N111 N114 105.6(8) . . ?
C120 N111 Zn2 142.2(7) . . ?
N114 N111 Zn2 112.1(6) . . ?
C130 N112 N115 105.5(8) . . ?
C130 N112 Zn2 138.8(7) . . ?
N115 N112 Zn2 112.9(6) . . ?
C104 N103 C102 120.6(11) . . ?
C104 N103 Zn2 124.3(9) . . ?
C102 N103 Zn2 113.1(8) . . ?
O104 C104 N103 119.1(12) . . ?
O104 C104 C105 122.4(13) . . ?
N103 C104 C105 118.5(13) . . ?
C106 C105 C104 122.6(12) . . ?
C105 C106 N101 110.4(12) . . ?
C106 N101 C102 115.7(13) . . ?
O102 C102 N103 120.7(12) . . ?
O102 C102 N101 121.3(13) . . ?
N103 C102 N101 117.9(13) . . ?
C112 N113 N110 110.0(8) . . ?
C112 N113 B101 130.2(9) . . ?
N110 N113 B101 119.8(8) . . ?
N110 C110 C111 111.1(9) . . ?
N110 C110 C114 121.1(9) . . ?
C111 C110 C114 127.2(10) . . ?
C110 C111 C112 106.0(10) . . ?
N113 C112 C111 107.8(9) . . ?
N113 C112 C113 123.0(10) . . ?
C111 C112 C113 129.1(11) . . ?
C119 C114 C115 117.1(9) . . ?
C119 C114 C110 120.8(10) . . ?
C115 C114 C110 121.5(9) . . ?
C116 C115 C114 121.1(10) . . ?
C115 C116 C117 121.1(11) . . ?
C118 C117 C116 118.8(11) . . ?
C117 C118 C119 121.2(11) . . ?
C118 C119 C114 120.7(10) . . ?
C122 N114 N111 108.8(8) . . ?
C122 N114 B101 130.9(9) . . ?
N111 N114 B101 120.3(8) . . ?
N111 C120 C121 111.3(9) . . ?
N111 C120 C124 122.1(9) . . ?
C121 C120 C124 126.6(10) . . ?
C122 C121 C120 104.3(10) . . ?
N114 C122 C121 110.1(9) . . ?
N114 C122 C123 121.8(10) . . ?
C121 C122 C123 128.1(10) . . ?
C125 C124 C129 119.3(11) . . ?
C125 C124 C120 119.4(10) . . ?
C129 C124 C120 121.2(9) . . ?
C126 C125 C124 119.2(12) . . ?
C125 C126 C127 123.8(12) . . ?
C126 C127 C128 117.2(11) . . ?
C129 C128 C127 121.0(11) . . ?
C128 C129 C124 119.5(11) . . ?
C132 N115 N112 110.3(8) . . ?
C132 N115 B101 131.9(8) . . ?
N112 N115 B101 117.8(8) . . ?
C131 C130 N112 108.9(9) . . ?
C131 C130 C134 130.6(10) . . ?
N112 C130 C134 120.4(9) . . ?
C130 C131 C132 107.8(9) . . ?
N115 C132 C131 107.5(9) . . ?
N115 C132 C133 121.9(10) . . ?
C131 C132 C133 130.6(10) . . ?
C135 C134 C139 119.2(10) . . ?
C135 C134 C130 122.0(10) . . ?
C139 C134 C130 118.7(10) . . ?
C134 C135 C136 120.8(10) . . ?
C137 C136 C135 120.3(11) . . ?
C136 C137 C138 119.4(11) . . ?
C139 C138 C137 120.4(11) . . ?
C138 C139 C134 119.8(11) . . ?
N114 B101 N115 110.6(9) . . ?
N114 B101 N113 110.2(8) . . ?
N115 B101 N113 107.2(8) . . ?
Cl2 C40 Cl1 115.3(8) . . ?

loop_
_geom_bond_atom_site_label_1
_geom_bond_atom_site_label_2
_geom_bond_distance
_geom_bond_site_symmetry_2
_geom_bond_publ_flag
Zn1 N3 1.900(8) . ?
Zn1 N12 2.030(8) . ?
Zn1 N11 2.055(8) . ?
Zn1 N10 2.077(8) . ?
N10 C10 1.360(12) . ?
N10 N13 1.369(10) . ?
N11 C20 1.359(12) . ?
N11 N14 1.369(10) . ?
N12 C30 1.353(11) . ?
N12 N15 1.393(10) . ?
N3 C4 1.364(12) . ?
N3 C2 1.425(13) . ?
C2 O2 1.216(11) . ?
C2 N1 1.348(12) . ?
N1 C6 1.430(12) . ?
C6 C5 1.543(14) . ?
C5 C4 1.491(14) . ?
C4 O4 1.230(12) . ?
N13 C12 1.330(12) . ?
N13 B1 1.528(13) . ?
C10 C11 1.401(13) . ?
C10 C14 1.460(14) . ?
C11 C12 1.350(13) . ?
C12 C13 1.528(13) . ?
C14 C15 1.393(14) . ?
C14 C19 1.409(14) . ?
C15 C16 1.364(14) . ?
C16 C17 1.389(15) . ?
C17 C18 1.378(16) . ?
C18 C19 1.352(14) . ?
N14 C22 1.346(12) . ?
N14 B1 1.557(15) . ?
C20 C21 1.399(14) . ?
C20 C24 1.455(14) . ?
C21 C22 1.376(15) . ?
C22 C23 1.492(14) . ?
C24 C25 1.395(14) . ?
C24 C29 1.411(14) . ?
C25 C26 1.385(15) . ?
C26 C27 1.419(16) . ?
C27 C28 1.338(17) . ?
C28 C29 1.394(16) . ?
N15 C32 1.338(12) . ?
N15 B1 1.540(14) . ?
C30 C31 1.388(14) . ?
C30 C34 1.451(13) . ?
C31 C32 1.359(14) . ?
C32 C33 1.533(15) . ?
C34 C39 1.395(14) . ?
C34 C35 1.410(14) . ?
C35 C36 1.399(14) . ?
C36 C37 1.386(15) . ?
C37 C38 1.385(16) . ?
C38 C39 1.381(15) . ?
Zn2 N103 1.914(9) . ?
Zn2 N112 2.033(8) . ?
Zn2 N110 2.039(8) . ?
Zn2 N111 2.045(8) . ?
N110 C110 1.348(12) . ?
N110 N113 1.391(10) . ?
N111 C120 1.331(12) . ?
N111 N114 1.373(10) . ?
N112 C130 1.385(12) . ?
N112 N115 1.386(10) . ?
N103 C104 1.382(15) . ?
N103 C102 1.407(14) . ?
C104 O104 1.206(14) . ?
C104 C105 1.412(16) . ?
C105 C106 1.409(17) . ?
C106 N101 1.480(18) . ?
N101 C102 1.495(17) . ?
C102 O102 1.231(15) . ?
N113 C112 1.344(12) . ?
N113 B101 1.551(14) . ?
C110 C111 1.373(14) . ?
C110 C114 1.470(13) . ?
C111 C112 1.383(14) . ?
C112 C113 1.491(14) . ?
C114 C119 1.396(13) . ?
C114 C115 1.406(13) . ?
C115 C116 1.352(14) . ?
C116 C117 1.385(15) . ?
C117 C118 1.362(15) . ?
C118 C119 1.374(14) . ?
N114 C122 1.340(12) . ?
N114 B101 1.535(14) . ?
C120 C121 1.389(13) . ?
C120 C124 1.492(13) . ?
C121 C122 1.349(14) . ?
C122 C123 1.494(14) . ?
C124 C125 1.378(14) . ?
C124 C129 1.423(14) . ?
C125 C126 1.365(14) . ?
C126 C127 1.373(15) . ?
C127 C128 1.404(15) . ?
C128 C129 1.377(14) . ?
N115 C132 1.347(12) . ?
N115 B101 1.545(14) . ?
C130 C131 1.371(13) . ?
C130 C134 1.466(14) . ?
C131 C132 1.383(13) . ?
C132 C133 1.471(13) . ?
C134 C135 1.367(13) . ?
C134 C139 1.416(14) . ?
C135 C136 1.380(14) . ?
C136 C137 1.374(15) . ?
C137 C138 1.403(15) . ?
C138 C139 1.358(14) . ?
C40 Cl2 1.649(15) . ?
C40 Cl1 1.784(13) . ?
C41 O1 1.464(17) . ?
